data_7024099
loop_
_publ_author_name
'Cheng, Fei'
'Dyke, John M.'
'Ferrante, Francesco'
'Hector, Andrew L.'
'Levason, William'
'Reid, Gillian'
'Webster, Michael'
'Zhang, Wenjian'

_publ_section_title
;
 Synthesis and structural characterisation of germanium(II) halide
 complexes with neutral N-donor ligands.
;
_journal_issue 3
_journal_name_full 'Dalton transactions (Cambridge, England : 2003)'
_journal_page_first 847
_journal_page_last 856
_journal_paper_doi 10.1039/b911016j
_journal_volume 39
_journal_year 2010
_chemical_formula_moiety 'C9 H23 Cl Ge N3 1+, Cl3 Ge 1-'
_chemical_formula_sum 'C9 H23 Cl4 Ge2 N3'
_chemical_formula_weight 460.28
_chemical_name_common
;
chloro(N,N,N',N'',N''-pentamethyl-
diethylenetriamine)germanium(ii) trichlorogermanate(ii)
;
_chemical_name_systematic
;
chloro(N,N,N',N",N"-pentamethyl-diethylenetriamine)germanium(II)
trichlorogermanate(II)
;
_space_group_IT_number 2
_symmetry_cell_setting triclinic
_symmetry_Int_Tables_number 2
_symmetry_space_group_name_Hall '-P 1'
_symmetry_space_group_name_H-M 'P -1'
_atom_sites_solution_hydrogens geom
_atom_sites_solution_primary direct
_atom_sites_solution_secondary difmap
_audit_creation_date 2007-11-20
_audit_creation_method 'SHELXL-97 + hand edit'
_cell_angle_alpha 112.008(10)
_cell_angle_beta 98.953(10)
_cell_angle_gamma 93.393(15)
_cell_formula_units_Z 2
_cell_length_a 6.3451(10)
_cell_length_b 11.813(2)
_cell_length_c 13.166(3)
_cell_measurement_reflns_used 16701
_cell_measurement_temperature 120(2)
_cell_measurement_theta_max 27.48
_cell_measurement_theta_min 2.91
_cell_volume 896.3(3)
_computing_structure_refinement 'SHELXL-97 (Sheldrick, 1997)'
_computing_structure_solution 'SHELXS-97 (Sheldrick, 1997)'
_diffrn_ambient_temperature 120(2)
_diffrn_measured_fraction_theta_full 0.970
_diffrn_measured_fraction_theta_max 0.970
_diffrn_measurement_device_type 'Bruker-Nonius 95mm CCD camera on \k-goniostat'
_diffrn_measurement_method '\f & \w scans'
_diffrn_radiation_monochromator '10cm confocal mirrors'
_diffrn_radiation_source 'Bruker-Nonius FR591 rotating anode'
_diffrn_radiation_type MoK\a
_diffrn_radiation_wavelength 0.71073
_diffrn_reflns_av_R_equivalents 0.0671
_diffrn_reflns_av_sigmaI/netI 0.0651
_diffrn_reflns_limit_h_max 8
_diffrn_reflns_limit_h_min -8
_diffrn_reflns_limit_k_max 13
_diffrn_reflns_limit_k_min -15
_diffrn_reflns_limit_l_max 17
_diffrn_reflns_limit_l_min -17
_diffrn_reflns_number 13899
_diffrn_reflns_theta_full 27.74
_diffrn_reflns_theta_max 27.74
_diffrn_reflns_theta_min 3.40
_diffrn_standards_decay_% 0
_diffrn_standards_number 0
_exptl_absorpt_coefficient_mu 3.938
_exptl_absorpt_correction_T_max 1.0000
_exptl_absorpt_correction_T_min 0.6744
_exptl_absorpt_correction_type multi-scan
_exptl_absorpt_process_details 'G.M. Sheldrick, (2007). SADABS. Version 2007/2. Bruker AXS Inc.'
_exptl_crystal_colour colourless
_exptl_crystal_density_diffrn 1.705
_exptl_crystal_density_method 'not measured'
_exptl_crystal_description block
_exptl_crystal_F_000 460
_exptl_crystal_size_max 0.07
_exptl_crystal_size_mid 0.03
_exptl_crystal_size_min 0.02
_refine_diff_density_max 0.787
_refine_diff_density_min -0.986
_refine_diff_density_rms 0.170
_refine_ls_extinction_method none
_refine_ls_goodness_of_fit_ref 1.093
_refine_ls_hydrogen_treatment constr
_refine_ls_matrix_type full
_refine_ls_number_parameters 168
_refine_ls_number_reflns 4100
_refine_ls_number_restraints 0
_refine_ls_restrained_S_all 1.093
_refine_ls_R_factor_all 0.0943
_refine_ls_R_factor_gt 0.0602
_refine_ls_shift/su_max 0.000
_refine_ls_shift/su_mean 0.000
_refine_ls_structure_factor_coef Fsqd
_refine_ls_weighting_details 'w=1/[\s^2^(Fo^2^)+(0.0000P)^2^+7.6800P] where P=(Fo^2^+2Fc^2^)/3'
_refine_ls_weighting_scheme calc
_refine_ls_wR_factor_gt 0.1141
_refine_ls_wR_factor_ref 0.1328
_reflns_number_gt 3115
_reflns_number_total 4100
_reflns_threshold_expression I>2sigma(I)
_cod_data_source_file b911016j.txt
_cod_data_source_block 07wz201
_cod_original_cell_volume 896.4(3)
_cod_database_code 7024099

loop_
_symmetry_equiv_pos_as_xyz
'x, y, z'
'-x, -y, -z'

loop_
_atom_site_label
_atom_site_type_symbol
_atom_site_fract_x
_atom_site_fract_y
_atom_site_fract_z
_atom_site_U_iso_or_equiv
_atom_site_adp_type
_atom_site_occupancy
_atom_site_symmetry_multiplicity
_atom_site_calc_flag
_atom_site_refinement_flags
Ge1 Ge 0.13353(11) 0.85515(6) 0.84385(5) 0.02320(17) Uani 1 1 d .
Ge2 Ge 0.50336(12) 0.26876(6) 0.68088(6) 0.02817(19) Uani 1 1 d .
Cl1 Cl -0.2246(2) 0.85356(14) 0.84111(13) 0.0283(3) Uani 1 1 d .
Cl2 Cl 0.4700(2) 0.37540(14) 0.56523(12) 0.0263(3) Uani 1 1 d .
Cl3 Cl 0.6437(3) 0.43526(15) 0.84164(13) 0.0312(4) Uani 1 1 d .
Cl4 Cl 0.1532(3) 0.27167(15) 0.70656(14) 0.0327(4) Uani 1 1 d .
N1 N 0.1742(8) 0.7543(4) 0.9657(4) 0.0218(10) Uani 1 1 d .
N2 N 0.1270(7) 0.6717(4) 0.7307(4) 0.0173(9) Uani 1 1 d .
N3 N 0.0884(8) 0.8763(4) 0.6655(4) 0.0219(10) Uani 1 1 d .
C1 C 0.3838(11) 0.8199(6) 1.0379(5) 0.0306(14) Uani 1 1 d .
H1A H 0.4330 0.7786 1.0877 0.046 Uiso 1 1 calc R
H1B H 0.3666 0.9052 1.0824 0.046 Uiso 1 1 calc R
H1C H 0.4901 0.8193 0.9911 0.046 Uiso 1 1 calc R
C2 C 0.0130(11) 0.7636(7) 1.0370(5) 0.0328(15) Uani 1 1 d .
H2A H -0.1242 0.7166 0.9909 0.049 Uiso 1 1 calc R
H2B H -0.0065 0.8502 1.0744 0.049 Uiso 1 1 calc R
H2C H 0.0626 0.7303 1.0931 0.049 Uiso 1 1 calc R
C3 C 0.1953(10) 0.6247(5) 0.9000(5) 0.0233(12) Uani 1 1 d .
H3A H 0.0548 0.5733 0.8812 0.028 Uiso 1 1 calc R
H3B H 0.3002 0.5941 0.9443 0.028 Uiso 1 1 calc R
C4 C 0.2708(10) 0.6159(5) 0.7936(5) 0.0225(12) Uani 1 1 d .
H4A H 0.4191 0.6589 0.8126 0.027 Uiso 1 1 calc R
H4B H 0.2733 0.5284 0.7462 0.027 Uiso 1 1 calc R
C5 C -0.0856(10) 0.5934(6) 0.6845(5) 0.0293(14) Uani 1 1 d .
H5A H -0.1797 0.6289 0.6412 0.035 Uiso 1 1 calc R
H5B H -0.1514 0.5896 0.7459 0.035 Uiso 1 1 calc R
H5C H -0.0655 0.5102 0.6359 0.035 Uiso 1 1 calc R
C6 C 0.2248(10) 0.6803(6) 0.6381(5) 0.0247(13) Uani 1 1 d .
H6A H 0.2264 0.5965 0.5822 0.030 Uiso 1 1 calc R
H6B H 0.3756 0.7199 0.6677 0.030 Uiso 1 1 calc R
C7 C 0.1013(10) 0.7543(6) 0.5820(5) 0.0238(12) Uani 1 1 d .
H7A H 0.1750 0.7630 0.5238 0.029 Uiso 1 1 calc R
H7B H -0.0454 0.7108 0.5456 0.029 Uiso 1 1 calc R
C8 C -0.0993(11) 0.9305(6) 0.6317(5) 0.0307(14) Uani 1 1 d .
H8A H -0.0872 0.9416 0.5626 0.046 Uiso 1 1 calc R
H8B H -0.1048 1.0105 0.6907 0.046 Uiso 1 1 calc R
H8C H -0.2310 0.8755 0.6191 0.046 Uiso 1 1 calc R
C9 C 0.2861(11) 0.9615(6) 0.6827(6) 0.0357(16) Uani 1 1 d .
H9A H 0.4133 0.9268 0.7049 0.054 Uiso 1 1 calc R
H9B H 0.2798 1.0416 0.7414 0.054 Uiso 1 1 calc R
H9C H 0.2949 0.9720 0.6130 0.054 Uiso 1 1 calc R

loop_
_atom_site_aniso_label
_atom_site_aniso_U_11
_atom_site_aniso_U_22
_atom_site_aniso_U_33
_atom_site_aniso_U_23
_atom_site_aniso_U_13
_atom_site_aniso_U_12
Ge1 0.0252(4) 0.0193(3) 0.0239(3) 0.0073(3) 0.0044(3) 0.0026(2)
Ge2 0.0334(4) 0.0226(3) 0.0335(4) 0.0141(3) 0.0110(3) 0.0076(3)
Cl1 0.0226(8) 0.0329(8) 0.0362(8) 0.0181(7) 0.0108(6) 0.0100(6)
Cl2 0.0278(8) 0.0306(8) 0.0216(7) 0.0112(6) 0.0068(6) 0.0011(6)
Cl3 0.0333(9) 0.0368(9) 0.0273(7) 0.0180(7) 0.0022(6) 0.0041(7)
Cl4 0.0333(9) 0.0311(8) 0.0367(8) 0.0157(7) 0.0113(7) -0.0015(6)
N1 0.027(3) 0.022(3) 0.020(2) 0.010(2) 0.008(2) 0.009(2)
N2 0.019(2) 0.018(2) 0.019(2) 0.0107(19) 0.0037(18) 0.0038(18)
N3 0.023(3) 0.020(2) 0.024(2) 0.012(2) 0.000(2) 0.0021(19)
C1 0.036(4) 0.029(3) 0.024(3) 0.009(3) 0.002(3) 0.000(3)
C2 0.033(4) 0.046(4) 0.026(3) 0.018(3) 0.011(3) 0.015(3)
C3 0.032(3) 0.019(3) 0.021(3) 0.010(2) 0.007(2) 0.008(2)
C4 0.030(3) 0.020(3) 0.018(3) 0.009(2) 0.003(2) 0.008(2)
C5 0.030(4) 0.024(3) 0.029(3) 0.009(3) 0.000(3) -0.002(3)
C6 0.030(3) 0.027(3) 0.019(3) 0.007(2) 0.012(2) 0.006(3)
C7 0.026(3) 0.028(3) 0.019(3) 0.011(2) 0.006(2) 0.005(2)
C8 0.033(4) 0.032(4) 0.033(3) 0.019(3) 0.006(3) 0.010(3)
C9 0.036(4) 0.036(4) 0.037(4) 0.020(3) 0.001(3) -0.002(3)

loop_
_atom_type_symbol
_atom_type_description
_atom_type_scat_dispersion_real
_atom_type_scat_dispersion_imag
_atom_type_scat_source
C C 0.0033 0.0016 'International Tables Vol C Tables 4.2.6.8 and 6.1.1.4'
H H 0.0000 0.0000 'International Tables Vol C Tables 4.2.6.8 and 6.1.1.4'
N N 0.0061 0.0033 'International Tables Vol C Tables 4.2.6.8 and 6.1.1.4'
Cl Cl 0.1484 0.1585 'International Tables Vol C Tables 4.2.6.8 and 6.1.1.4'
Ge Ge 0.1547 1.8001 'International Tables Vol C Tables 4.2.6.8 and 6.1.1.4'

loop_
_geom_angle_atom_site_label_1
_geom_angle_atom_site_label_2
_geom_angle_atom_site_label_3
_geom_angle
N2 Ge1 Cl1 98.03(14)
N2 Ge1 N1 79.20(17)
Cl1 Ge1 N1 92.38(13)
N2 Ge1 N3 77.82(16)
Cl1 Ge1 N3 90.85(13)
N1 Ge1 N3 157.02(17)
Cl3 Ge2 Cl4 95.79(7)
Cl3 Ge2 Cl2 96.22(6)
Cl4 Ge2 Cl2 95.31(6)
C2 N1 C3 111.4(5)
C2 N1 C1 108.6(5)
C3 N1 C1 110.3(5)
C2 N1 Ge1 118.0(4)
C3 N1 Ge1 107.6(3)
C1 N1 Ge1 100.2(3)
C4 N2 C6 109.4(4)
C4 N2 C5 109.4(4)
C6 N2 C5 109.7(5)
C4 N2 Ge1 104.7(3)
C6 N2 Ge1 105.7(3)
C5 N2 Ge1 117.7(4)
C7 N3 C8 112.0(5)
C7 N3 C9 109.9(5)
C8 N3 C9 108.1(5)
C7 N3 Ge1 106.1(3)
C8 N3 Ge1 118.9(4)
C9 N3 Ge1 101.0(4)
N1 C1 H1A 109.5
N1 C1 H1B 109.5
H1A C1 H1B 109.5
N1 C1 H1C 109.5
H1A C1 H1C 109.5
H1B C1 H1C 109.5
N1 C2 H2A 109.5
N1 C2 H2B 109.5
H2A C2 H2B 109.5
N1 C2 H2C 109.5
H2A C2 H2C 109.5
H2B C2 H2C 109.5
N1 C3 C4 109.2(5)
N1 C3 H3A 109.8
C4 C3 H3A 109.8
N1 C3 H3B 109.8
C4 C3 H3B 109.8
H3A C3 H3B 108.3
N2 C4 C3 110.9(5)
N2 C4 H4A 109.4
C3 C4 H4A 109.4
N2 C4 H4B 109.4
C3 C4 H4B 109.4
H4A C4 H4B 108.0
N2 C5 H5A 109.5
N2 C5 H5B 109.5
H5A C5 H5B 109.5
N2 C5 H5C 109.5
H5A C5 H5C 109.5
H5B C5 H5C 109.5
N2 C6 C7 111.5(5)
N2 C6 H6A 109.3
C7 C6 H6A 109.3
N2 C6 H6B 109.3
C7 C6 H6B 109.3
H6A C6 H6B 108.0
N3 C7 C6 109.5(5)
N3 C7 H7A 109.8
C6 C7 H7A 109.8
N3 C7 H7B 109.8
C6 C7 H7B 109.8
H7A C7 H7B 108.2
N3 C8 H8A 109.5
N3 C8 H8B 109.5
H8A C8 H8B 109.5
N3 C8 H8C 109.5
H8A C8 H8C 109.5
H8B C8 H8C 109.5
N3 C9 H9A 109.5
N3 C9 H9B 109.5
H9A C9 H9B 109.5
N3 C9 H9C 109.5
H9A C9 H9C 109.5
H9B C9 H9C 109.5

loop_
_geom_bond_atom_site_label_1
_geom_bond_atom_site_label_2
_geom_bond_distance
Ge1 N2 2.114(5)
Ge1 Cl1 2.2656(17)
Ge1 N1 2.324(5)
Ge1 N3 2.428(5)
Ge2 Cl3 2.2864(18)
Ge2 Cl4 2.2994(18)
Ge2 Cl2 2.3064(16)
N1 C2 1.474(8)
N1 C3 1.475(7)
N1 C1 1.485(8)
N2 C4 1.482(7)
N2 C6 1.484(7)
N2 C5 1.490(8)
N3 C7 1.466(7)
N3 C8 1.472(8)
N3 C9 1.493(8)
C1 H1A 0.9800
C1 H1B 0.9800
C1 H1C 0.9800
C2 H2A 0.9800
C2 H2B 0.9800
C2 H2C 0.9800
C3 C4 1.520(8)
C3 H3A 0.9900
C3 H3B 0.9900
C4 H4A 0.9900
C4 H4B 0.9900
C5 H5A 0.9800
C5 H5B 0.9800
C5 H5C 0.9800
C6 C7 1.520(8)
C6 H6A 0.9900
C6 H6B 0.9900
C7 H7A 0.9900
C7 H7B 0.9900
C8 H8A 0.9800
C8 H8B 0.9800
C8 H8C 0.9800
C9 H9A 0.9800
C9 H9B 0.9800
C9 H9C 0.9800

loop_
_geom_torsion_atom_site_label_1
_geom_torsion_atom_site_label_2
_geom_torsion_atom_site_label_3
_geom_torsion_atom_site_label_4
_geom_torsion
N2 Ge1 N1 C2 -121.4(5)
Cl1 Ge1 N1 C2 -23.6(4)
N3 Ge1 N1 C2 -121.4(5)
N2 Ge1 N1 C3 5.7(4)
Cl1 Ge1 N1 C3 103.4(4)
N3 Ge1 N1 C3 5.6(7)
N2 Ge1 N1 C1 121.0(4)
Cl1 Ge1 N1 C1 -141.2(3)
N3 Ge1 N1 C1 121.0(5)
Cl1 Ge1 N2 C4 -123.3(3)
N1 Ge1 N2 C4 -32.4(3)
N3 Ge1 N2 C4 147.6(4)
Cl1 Ge1 N2 C6 121.2(3)
N1 Ge1 N2 C6 -147.9(4)
N3 Ge1 N2 C6 32.1(3)
Cl1 Ge1 N2 C5 -1.7(4)
N1 Ge1 N2 C5 89.2(4)
N3 Ge1 N2 C5 -90.8(4)
N2 Ge1 N3 C7 -4.9(4)
Cl1 Ge1 N3 C7 -102.9(4)
N1 Ge1 N3 C7 -4.8(7)
N2 Ge1 N3 C8 122.4(4)
Cl1 Ge1 N3 C8 24.3(4)
N1 Ge1 N3 C8 122.4(5)
N2 Ge1 N3 C9 -119.6(4)
Cl1 Ge1 N3 C9 142.3(4)
N1 Ge1 N3 C9 -119.5(5)
C2 N1 C3 C4 153.0(5)
C1 N1 C3 C4 -86.2(6)
Ge1 N1 C3 C4 22.3(6)
C6 N2 C4 C3 170.6(5)
C5 N2 C4 C3 -69.3(6)
Ge1 N2 C4 C3 57.7(5)
N1 C3 C4 N2 -54.3(6)
C4 N2 C6 C7 -171.3(5)
C5 N2 C6 C7 68.7(6)
Ge1 N2 C6 C7 -59.1(5)
C8 N3 C7 C6 -154.6(5)
C9 N3 C7 C6 85.1(6)
Ge1 N3 C7 C6 -23.4(5)
N2 C6 C7 N3 55.9(6)
